data_7045755
loop_
_publ_author_name
'Sniekers, Jeroen'
'Geysens, Pieter'
'Vander Hoogerstraete, Tom'
'Van Meervelt, Luc'
'Fransaer, Jan'
'Binnemans, Koen'

_publ_section_title
;
 Cobalt(ii) liquid metal salts for high current density electrodeposition
 of cobalt.
;
_journal_issue 14
_journal_name_full 'Dalton transactions (Cambridge, England : 2003)'
_journal_page_first 4975
_journal_page_last 4986
_journal_paper_doi 10.1039/C8DT00283E
_journal_volume 47
_journal_year 2018
_chemical_formula_moiety 'C12 H36 Co O6 S6, 2(C2 F6 N O4 S2)'
_chemical_formula_sum 'C16 H36 Co F12 N2 O14 S10'
_chemical_formula_weight 1088.00
_space_group_crystal_system triclinic
_space_group_IT_number 2
_space_group_name_Hall '-P 1'
_space_group_name_H-M_alt 'P -1'
_symmetry_space_group_name_Hall '-P 1'
_symmetry_space_group_name_H-M 'P -1'
_atom_sites_solution_hydrogens geom
_atom_sites_solution_primary direct
_audit_creation_date 2017-09-06
_audit_creation_method
;
Olex2 1.2
(compiled 2017.08.10 svn.r3461 for OlexSys, GUI svn.r5381)
;
_audit_update_record
;
2017-11-25 deposited with the CCDC.
2018-02-28 downloaded from the CCDC.
;
_cell_angle_alpha 111.206(5)
_cell_angle_beta 98.414(5)
_cell_angle_gamma 100.431(5)
_cell_formula_units_Z 1
_cell_length_a 8.3379(5)
_cell_length_b 11.6098(6)
_cell_length_c 12.2297(6)
_cell_measurement_reflns_used 5005
_cell_measurement_temperature 100.00(10)
_cell_measurement_theta_max 28.9040
_cell_measurement_theta_min 3.3330
_cell_volume 1056.09(11)
_computing_cell_refinement
'CrysAlisPro, Agilent Technologies, Version 1.171.36.28 (release 01-02-2013 CrysAlis171 .NET) (compiled Feb 1 2013,16:14:44)'
_computing_data_collection
'CrysAlisPro, Agilent Technologies, Version 1.171.36.28 (release 01-02-2013 CrysAlis171 .NET) (compiled Feb 1 2013,16:14:44)'
_computing_data_reduction
'CrysAlisPro, Agilent Technologies, Version 1.171.36.28 (release 01-02-2013 CrysAlis171 .NET) (compiled Feb 1 2013,16:14:44)'
_computing_molecular_graphics 'Olex2 (Dolomanov et al., 2009)'
_computing_publication_material 'Olex2 (Dolomanov et al., 2009)'
_computing_structure_refinement 'ShelXL (Sheldrick, 2015)'
_computing_structure_solution 'ShelXS (Sheldrick, 2008)'
_diffrn_ambient_temperature 100.00(10)
_diffrn_detector_area_resol_mean 15.9631
_diffrn_measured_fraction_theta_full 0.998
_diffrn_measured_fraction_theta_max 0.994
_diffrn_measurement_details
;
#__ type_ start__ end____ width___ exp.time_

  1 omega  -84.00  -40.00   1.0000   15.0000

omega____ theta____ kappa____ phi______ frames

    -      -16.9951  -57.0000   60.0000 44



#__ type_ start__ end____ width___ exp.time_

  2 omega  -11.00   85.00   1.0000   15.0000

omega____ theta____ kappa____ phi______ frames

    -       19.0263   77.0000    0.0000 96



#__ type_ start__ end____ width___ exp.time_

  3 omega    1.00   88.00   1.0000   15.0000

omega____ theta____ kappa____ phi______ frames

    -       19.0263   57.0000 -120.0000 87



#__ type_ start__ end____ width___ exp.time_

  4 omega   -5.00   36.00   1.0000   15.0000

omega____ theta____ kappa____ phi______ frames

    -       19.0263  -57.0000 -120.0000 41



#__ type_ start__ end____ width___ exp.time_

  5 omega    0.00   53.00   1.0000   15.0000

omega____ theta____ kappa____ phi______ frames

    -       19.0263   57.0000  150.0000 53



#__ type_ start__ end____ width___ exp.time_

  6 omega    1.00   55.00   1.0000   15.0000

omega____ theta____ kappa____ phi______ frames

    -       19.0263  -19.0000   60.0000 54
;
_diffrn_measurement_device_type 'SuperNova, Single source at offset, Eos'
_diffrn_measurement_method '\w scans'
_diffrn_orient_matrix_UB_11 -0.0781638000
_diffrn_orient_matrix_UB_12 0.0151405000
_diffrn_orient_matrix_UB_13 -0.0094394000
_diffrn_orient_matrix_UB_21 0.0398540000
_diffrn_orient_matrix_UB_22 0.0657219000
_diffrn_orient_matrix_UB_23 0.0337065000
_diffrn_orient_matrix_UB_31 0.0143519000
_diffrn_orient_matrix_UB_32 0.0064251000
_diffrn_orient_matrix_UB_33 -0.0535083000
_diffrn_radiation_monochromator mirror
_diffrn_radiation_type MoK\a
_diffrn_radiation_wavelength 0.71073
_diffrn_reflns_av_R_equivalents 0.0137
_diffrn_reflns_av_unetI/netI 0.0207
_diffrn_reflns_Laue_measured_fraction_full 0.998
_diffrn_reflns_Laue_measured_fraction_max 0.994
_diffrn_reflns_limit_h_max 10
_diffrn_reflns_limit_h_min -10
_diffrn_reflns_limit_k_max 14
_diffrn_reflns_limit_k_min -14
_diffrn_reflns_limit_l_max 15
_diffrn_reflns_limit_l_min -14
_diffrn_reflns_number 7994
_diffrn_reflns_point_group_measured_fraction_full 0.998
_diffrn_reflns_point_group_measured_fraction_max 0.994
_diffrn_reflns_theta_full 25.242
_diffrn_reflns_theta_max 26.730
_diffrn_reflns_theta_min 3.164
_diffrn_source 'SuperNova (Mo) X-ray Source'
_exptl_absorpt_coefficient_mu 1.008
_exptl_absorpt_correction_T_max 1.00000
_exptl_absorpt_correction_T_min 0.67492
_exptl_absorpt_correction_type multi-scan
_exptl_absorpt_process_details
'CrysAlisPro, Agilent Technologies, Version 1.171.36.28 (release 01-02-2013 CrysAlis171 .NET) (compiled Feb 1 2013,16:14:44) Empirical absorption correction using spherical harmonics, implemented in SCALE3 ABSPACK scaling algorithm.'
_exptl_crystal_colour violet
_exptl_crystal_colour_primary violet
_exptl_crystal_density_diffrn 1.711
_exptl_crystal_description plate
_exptl_crystal_F_000 553
_exptl_crystal_size_max 0.3
_exptl_crystal_size_mid 0.15
_exptl_crystal_size_min 0.05
_refine_diff_density_max 0.449
_refine_diff_density_min -0.363
_refine_diff_density_rms 0.052
_refine_ls_extinction_method none
_refine_ls_goodness_of_fit_ref 1.027
_refine_ls_hydrogen_treatment constr
_refine_ls_matrix_type full
_refine_ls_number_parameters 256
_refine_ls_number_reflns 4462
_refine_ls_number_restraints 0
_refine_ls_restrained_S_all 1.027
_refine_ls_R_factor_all 0.0248
_refine_ls_R_factor_gt 0.0224
_refine_ls_shift/su_max 0.001
_refine_ls_shift/su_mean 0.000
_refine_ls_structure_factor_coef Fsqd
_refine_ls_weighting_details 'w=1/[\s^2^(Fo^2^)+(0.0246P)^2^+0.6598P] where P=(Fo^2^+2Fc^2^)/3'
_refine_ls_weighting_scheme calc
_refine_ls_wR_factor_gt 0.0562
_refine_ls_wR_factor_ref 0.0573
_reflns_Friedel_coverage 0.000
_reflns_number_gt 4114
_reflns_number_total 4462
_reflns_threshold_expression 'I > 2\s(I)'
_cod_data_source_file c8dt00283e2.cif
_cod_data_source_block kb2075
_cod_depositor_comments 'Adding full bibliography for 7045755--7045760.cif.'
_cod_database_code 7045755
_shelx_shelxl_version_number 2016/4
_chemical_oxdiff_formula 'Co C4 F12 N2 S4 O8 S6 O12 C12 H32'
_shelx_space_group_comment
;
The symmetry employed for this shelxl refinement is uniquely defined
by the following loop, which should always be used as a source of
symmetry information in preference to the above space-group names.
They are only intended as comments.
;
_shelx_estimated_absorpt_t_max 0.951
_shelx_estimated_absorpt_t_min 0.752
_reflns_odcompleteness_completeness 99.84
_reflns_odcompleteness_iscentric 1
_reflns_odcompleteness_theta 26.32
_olex2_refinement_description
;
1. Fixed Uiso
 At 1.5 times of:
  All C(H,H,H) groups
2.a Idealised Me refined as rotating group:
 C6(H6A,H6B,H6C), C7(H7A,H7B,H7C), C9(H9A,H9B,H9C), C10(H10A,H10B,H10C),
 C12(H12A,H12B,H12C), C13(H13A,H13B,H13C)
;
_olex2_submission_special_instructions 'No special instructions were received'

loop_
_space_group_symop_operation_xyz
'x, y, z'
'-x, -y, -z'

loop_
_atom_site_label
_atom_site_type_symbol
_atom_site_fract_x
_atom_site_fract_y
_atom_site_fract_z
_atom_site_U_iso_or_equiv
_atom_site_adp_type
_atom_site_occupancy
_atom_site_site_symmetry_order
_atom_site_calc_flag
_atom_site_refinement_flags_posn
_atom_site_refinement_flags_adp
_atom_site_refinement_flags_occupancy
Co1 Co 0.000000 0.500000 0.500000 0.01090(7) Uani 1 2 d S T P
O2 O 0.03891(13) 0.57649(9) 0.68728(9) 0.0139(2) Uani 1 1 d . . .
O3 O 0.07832(13) 0.68061(10) 0.49618(9) 0.0158(2) Uani 1 1 d . . .
O4 O 0.24677(13) 0.48220(10) 0.51961(9) 0.0157(2) Uani 1 1 d . . .
S5 S -0.08654(4) 0.51478(3) 0.74251(3) 0.01234(8) Uani 1 1 d . . .
C6 C -0.0829(2) 0.64239(15) 0.87954(14) 0.0198(3) Uani 1 1 d . . .
H6A H -0.133480 0.705117 0.861177 0.030 Uiso 1 1 calc GR . .
H6B H 0.033307 0.683507 0.925283 0.030 Uiso 1 1 calc GR . .
H6C H -0.146547 0.608711 0.927503 0.030 Uiso 1 1 calc GR . .
C7 C 0.02289(19) 0.42717(15) 0.80634(14) 0.0173(3) Uani 1 1 d . . .
H7A H 0.131065 0.482998 0.858355 0.026 Uiso 1 1 calc GR . .
H7B H 0.041574 0.354686 0.741630 0.026 Uiso 1 1 calc GR . .
H7C H -0.043805 0.395665 0.854108 0.026 Uiso 1 1 calc GR . .
S8 S 0.22457(5) 0.78494(4) 0.58933(3) 0.01864(9) Uani 1 1 d . . .
C9 C 0.2731(2) 0.89518(16) 0.52131(16) 0.0262(4) Uani 1 1 d . . .
H9A H 0.171048 0.918157 0.495305 0.039 Uiso 1 1 calc GR . .
H9B H 0.318604 0.855833 0.451314 0.039 Uiso 1 1 calc GR . .
H9C H 0.356282 0.972189 0.579886 0.039 Uiso 1 1 calc GR . .
C10 C 0.1346(3) 0.87713(18) 0.70295(17) 0.0410(5) Uani 1 1 d . . .
H10A H 0.089094 0.825431 0.744686 0.062 Uiso 1 1 calc GR . .
H10B H 0.044263 0.904193 0.665865 0.062 Uiso 1 1 calc GR . .
H10C H 0.220776 0.952585 0.760952 0.062 Uiso 1 1 calc GR . .
S11 S 0.30960(5) 0.43374(3) 0.61451(3) 0.01420(8) Uani 1 1 d . . .
C12 C 0.4451(2) 0.33930(15) 0.55057(15) 0.0201(3) Uani 1 1 d . . .
H12A H 0.530676 0.390145 0.527764 0.030 Uiso 1 1 calc GR . .
H12B H 0.379610 0.264257 0.478916 0.030 Uiso 1 1 calc GR . .
H12C H 0.499437 0.311573 0.609859 0.030 Uiso 1 1 calc GR . .
C13 C 0.4634(2) 0.56710(15) 0.72891(14) 0.0221(3) Uani 1 1 d . . .
H13A H 0.408797 0.633097 0.769803 0.033 Uiso 1 1 calc GR . .
H13B H 0.545995 0.601867 0.692144 0.033 Uiso 1 1 calc GR . .
H13C H 0.519874 0.539528 0.787557 0.033 Uiso 1 1 calc GR . .
N14 N 0.43364(17) 0.87835(12) 0.20519(12) 0.0196(3) Uani 1 1 d . . .
S15 S 0.27853(5) 0.93856(3) 0.21362(3) 0.01703(9) Uani 1 1 d . . .
O16 O 0.31209(17) 1.04226(12) 0.32887(11) 0.0295(3) Uani 1 1 d . . .
O17 O 0.11866(15) 0.84784(11) 0.16834(11) 0.0247(3) Uani 1 1 d . . .
C18 C 0.2871(2) 1.01842(16) 0.10906(16) 0.0265(4) Uani 1 1 d . . .
F19 F 0.26336(16) 0.93584(11) -0.00346(9) 0.0374(3) Uani 1 1 d . . .
F20 F 0.16624(17) 1.07992(12) 0.11360(12) 0.0479(3) Uani 1 1 d . . .
F21 F 0.43250(17) 1.10261(11) 0.13843(12) 0.0461(3) Uani 1 1 d . . .
S22 S 0.41442(5) 0.73383(3) 0.12097(3) 0.01466(8) Uani 1 1 d . . .
O23 O 0.33524(15) 0.69476(11) -0.00329(10) 0.0246(3) Uani 1 1 d . . .
O24 O 0.36924(15) 0.64726(11) 0.17692(11) 0.0255(3) Uani 1 1 d . . .
C25 C 0.6368(2) 0.74417(15) 0.12446(14) 0.0183(3) Uani 1 1 d . . .
F26 F 0.69818(13) 0.81913(10) 0.07280(9) 0.0285(2) Uani 1 1 d . . .
F27 F 0.72776(12) 0.78706(10) 0.23663(9) 0.0276(2) Uani 1 1 d . . .
F28 F 0.65187(12) 0.62662(9) 0.06381(9) 0.0267(2) Uani 1 1 d . . .

loop_
_atom_site_aniso_label
_atom_site_aniso_U_11
_atom_site_aniso_U_22
_atom_site_aniso_U_33
_atom_site_aniso_U_23
_atom_site_aniso_U_13
_atom_site_aniso_U_12
Co1 0.01146(14) 0.01055(13) 0.01040(13) 0.00416(10) 0.00203(10) 0.00257(10)
O2 0.0151(5) 0.0137(5) 0.0124(5) 0.0054(4) 0.0038(4) 0.0018(4)
O3 0.0180(5) 0.0117(5) 0.0143(5) 0.0042(4) 0.0006(4) 0.0003(4)
O4 0.0142(5) 0.0212(5) 0.0157(5) 0.0107(4) 0.0040(4) 0.0064(4)
S5 0.01193(17) 0.01327(16) 0.01209(17) 0.00508(13) 0.00293(13) 0.00361(13)
C6 0.0230(8) 0.0202(8) 0.0161(7) 0.0043(6) 0.0077(6) 0.0089(6)
C7 0.0171(7) 0.0179(7) 0.0218(8) 0.0119(6) 0.0060(6) 0.0064(6)
S8 0.0202(2) 0.01358(18) 0.01810(19) 0.00636(15) -0.00187(15) -0.00046(15)
C9 0.0274(9) 0.0196(8) 0.0307(9) 0.0136(7) 0.0046(7) -0.0019(7)
C10 0.0733(16) 0.0177(9) 0.0254(9) 0.0008(7) 0.0224(10) 0.0031(9)
S11 0.01328(17) 0.01699(18) 0.01464(17) 0.00768(14) 0.00414(14) 0.00571(14)
C12 0.0226(8) 0.0194(8) 0.0205(8) 0.0068(6) 0.0073(6) 0.0107(6)
C13 0.0236(8) 0.0202(8) 0.0165(8) 0.0026(6) -0.0017(6) 0.0061(7)
N14 0.0192(7) 0.0143(6) 0.0194(7) 0.0006(5) -0.0001(5) 0.0069(5)
S15 0.0213(2) 0.01341(17) 0.01746(18) 0.00498(14) 0.00623(15) 0.00791(15)
O16 0.0426(8) 0.0220(6) 0.0210(6) 0.0009(5) 0.0097(6) 0.0159(6)
O17 0.0205(6) 0.0201(6) 0.0358(7) 0.0114(5) 0.0102(5) 0.0070(5)
C18 0.0346(10) 0.0190(8) 0.0303(9) 0.0125(7) 0.0083(8) 0.0110(7)
F19 0.0621(8) 0.0329(6) 0.0225(5) 0.0154(5) 0.0082(5) 0.0167(6)
F20 0.0640(9) 0.0421(7) 0.0614(8) 0.0338(6) 0.0204(7) 0.0380(7)
F21 0.0522(8) 0.0304(6) 0.0553(8) 0.0245(6) 0.0116(6) -0.0056(6)
S22 0.01423(18) 0.01183(17) 0.01698(18) 0.00436(14) 0.00258(14) 0.00483(13)
O23 0.0265(6) 0.0212(6) 0.0181(6) 0.0005(5) -0.0030(5) 0.0090(5)
O24 0.0233(6) 0.0233(6) 0.0382(7) 0.0185(6) 0.0136(5) 0.0076(5)
C25 0.0181(8) 0.0167(7) 0.0221(8) 0.0085(6) 0.0063(6) 0.0063(6)
F26 0.0295(6) 0.0267(5) 0.0357(6) 0.0175(5) 0.0162(5) 0.0052(4)
F27 0.0185(5) 0.0354(6) 0.0264(5) 0.0109(4) -0.0010(4) 0.0093(4)
F28 0.0253(5) 0.0200(5) 0.0371(6) 0.0086(4) 0.0130(4) 0.0126(4)

loop_
_atom_type_symbol
_atom_type_description
_atom_type_scat_dispersion_real
_atom_type_scat_dispersion_imag
_atom_type_scat_source
C C 0.0033 0.0016 'International Tables Vol C Tables 4.2.6.8 and 6.1.1.4'
H H 0.0000 0.0000 'International Tables Vol C Tables 4.2.6.8 and 6.1.1.4'
Co Co 0.3494 0.9721 'International Tables Vol C Tables 4.2.6.8 and 6.1.1.4'
F F 0.0171 0.0103 'International Tables Vol C Tables 4.2.6.8 and 6.1.1.4'
N N 0.0061 0.0033 'International Tables Vol C Tables 4.2.6.8 and 6.1.1.4'
O O 0.0106 0.0060 'International Tables Vol C Tables 4.2.6.8 and 6.1.1.4'
S S 0.1246 0.1234 'International Tables Vol C Tables 4.2.6.8 and 6.1.1.4'

loop_
_geom_angle_atom_site_label_1
_geom_angle_atom_site_label_2
_geom_angle_atom_site_label_3
_geom_angle
_geom_angle_site_symmetry_1
_geom_angle_site_symmetry_3
O2 Co1 O2 180.0 2_566 .
O2 Co1 O3 87.38(4) . 2_566
O2 Co1 O3 92.62(4) 2_566 2_566
O2 Co1 O3 92.62(4) . .
O2 Co1 O3 87.38(4) 2_566 .
O2 Co1 O4 91.41(4) 2_566 .
O2 Co1 O4 88.59(4) . .
O2 Co1 O4 91.41(4) . 2_566
O2 Co1 O4 88.59(4) 2_566 2_566
O3 Co1 O3 180.0 . 2_566
O4 Co1 O3 89.33(4) 2_566 .
O4 Co1 O3 89.33(4) . 2_566
O4 Co1 O3 90.67(4) . .
O4 Co1 O3 90.67(4) 2_566 2_566
O4 Co1 O4 180.00(6) . 2_566
S5 O2 Co1 117.53(6) . .
S8 O3 Co1 122.87(6) . .
S11 O4 Co1 117.33(6) . .
O2 S5 C6 103.74(7) . .
O2 S5 C7 105.01(7) . .
C6 S5 C7 97.95(8) . .
S5 C6 H6A 109.5 . .
S5 C6 H6B 109.5 . .
S5 C6 H6C 109.5 . .
H6A C6 H6B 109.5 . .
H6A C6 H6C 109.5 . .
H6B C6 H6C 109.5 . .
S5 C7 H7A 109.5 . .
S5 C7 H7B 109.5 . .
S5 C7 H7C 109.5 . .
H7A C7 H7B 109.5 . .
H7A C7 H7C 109.5 . .
H7B C7 H7C 109.5 . .
O3 S8 C9 103.72(7) . .
O3 S8 C10 105.45(9) . .
C10 S8 C9 98.88(9) . .
S8 C9 H9A 109.5 . .
S8 C9 H9B 109.5 . .
S8 C9 H9C 109.5 . .
H9A C9 H9B 109.5 . .
H9A C9 H9C 109.5 . .
H9B C9 H9C 109.5 . .
S8 C10 H10A 109.5 . .
S8 C10 H10B 109.5 . .
S8 C10 H10C 109.5 . .
H10A C10 H10B 109.5 . .
H10A C10 H10C 109.5 . .
H10B C10 H10C 109.5 . .
O4 S11 C12 104.65(7) . .
O4 S11 C13 105.24(7) . .
C12 S11 C13 98.98(8) . .
S11 C12 H12A 109.5 . .
S11 C12 H12B 109.5 . .
S11 C12 H12C 109.5 . .
H12A C12 H12B 109.5 . .
H12A C12 H12C 109.5 . .
H12B C12 H12C 109.5 . .
S11 C13 H13A 109.5 . .
S11 C13 H13B 109.5 . .
S11 C13 H13C 109.5 . .
H13A C13 H13B 109.5 . .
H13A C13 H13C 109.5 . .
H13B C13 H13C 109.5 . .
S15 N14 S22 121.76(9) . .
N14 S15 C18 103.57(8) . .
O16 S15 N14 108.94(7) . .
O16 S15 C18 103.37(8) . .
O17 S15 N14 114.83(7) . .
O17 S15 O16 119.29(8) . .
O17 S15 C18 104.83(8) . .
F19 C18 S15 111.73(11) . .
F19 C18 F20 107.77(15) . .
F20 C18 S15 109.17(13) . .
F21 C18 S15 111.11(13) . .
F21 C18 F19 108.69(15) . .
F21 C18 F20 108.27(14) . .
N14 S22 C25 97.45(7) . .
O23 S22 N14 115.95(7) . .
O23 S22 O24 117.37(8) . .
O23 S22 C25 105.21(7) . .
O24 S22 N14 113.32(8) . .
O24 S22 C25 104.16(7) . .
F26 C25 S22 111.97(11) . .
F26 C25 F27 108.62(13) . .
F26 C25 F28 108.46(13) . .
F27 C25 S22 111.61(11) . .
F27 C25 F28 108.29(13) . .
F28 C25 S22 107.78(11) . .

loop_
_geom_bond_atom_site_label_1
_geom_bond_atom_site_label_2
_geom_bond_distance
_geom_bond_site_symmetry_2
Co1 O2 2.0848(10) 2_566
Co1 O2 2.0848(10) .
Co1 O3 2.0999(10) 2_566
Co1 O3 2.0999(10) .
Co1 O4 2.0926(10) .
Co1 O4 2.0927(10) 2_566
O2 S5 1.5327(10) .
O3 S8 1.5206(11) .
O4 S11 1.5295(11) .
S5 C6 1.7824(15) .
S5 C7 1.7827(15) .
C6 H6A 0.9800 .
C6 H6B 0.9800 .
C6 H6C 0.9800 .
C7 H7A 0.9800 .
C7 H7B 0.9800 .
C7 H7C 0.9800 .
S8 C9 1.7819(17) .
S8 C10 1.777(2) .
C9 H9A 0.9800 .
C9 H9B 0.9800 .
C9 H9C 0.9800 .
C10 H10A 0.9800 .
C10 H10B 0.9800 .
C10 H10C 0.9800 .
S11 C12 1.7822(16) .
S11 C13 1.7855(16) .
C12 H12A 0.9800 .
C12 H12B 0.9800 .
C12 H12C 0.9800 .
C13 H13A 0.9800 .
C13 H13B 0.9800 .
C13 H13C 0.9800 .
N14 S15 1.5767(13) .
N14 S22 1.5830(13) .
S15 O16 1.4316(12) .
S15 O17 1.4306(12) .
S15 C18 1.8331(18) .
C18 F19 1.323(2) .
C18 F20 1.332(2) .
C18 F21 1.321(2) .
S22 O23 1.4319(12) .
S22 O24 1.4339(12) .
S22 C25 1.8295(16) .
C25 F26 1.3226(18) .
C25 F27 1.3302(19) .
C25 F28 1.3361(18) .

loop_
_geom_torsion_atom_site_label_1
_geom_torsion_atom_site_label_2
_geom_torsion_atom_site_label_3
_geom_torsion_atom_site_label_4
_geom_torsion
Co1 O2 S5 C6 -151.33(7)
Co1 O2 S5 C7 106.38(7)
Co1 O3 S8 C9 164.02(8)
Co1 O3 S8 C10 -92.55(10)
Co1 O4 S11 C12 144.61(7)
Co1 O4 S11 C13 -111.59(8)
N14 S15 C18 F19 64.49(14)
N14 S15 C18 F20 -176.41(12)
N14 S15 C18 F21 -57.08(14)
N14 S22 C25 F26 -65.14(12)
N14 S22 C25 F27 56.87(12)
N14 S22 C25 F28 175.66(11)
S15 N14 S22 O23 54.55(13)
S15 N14 S22 O24 -85.51(11)
S15 N14 S22 C25 165.52(10)
O16 S15 C18 F19 178.11(13)
O16 S15 C18 F20 -62.80(14)
O16 S15 C18 F21 56.53(14)
O17 S15 C18 F19 -56.22(15)
O17 S15 C18 F20 62.87(14)
O17 S15 C18 F21 -177.80(12)
S22 N14 S15 O16 153.45(10)
S22 N14 S15 O17 16.67(13)
S22 N14 S15 C18 -97.02(11)
O23 S22 C25 F26 54.39(12)
O23 S22 C25 F27 176.40(10)
O23 S22 C25 F28 -64.81(12)
O24 S22 C25 F26 178.45(11)
O24 S22 C25 F27 -59.54(12)
O24 S22 C25 F28 59.25(12)
